data_7244868
loop_
_publ_author_name
'Song, Ning'
'Chen, Shao-Peng'
'Fan, Xiao-Wei'
'Tan, Yu-Hui'
'Tang, Yun Zhi'
'Wang, Li Juan'
'Liao, Juan'
'Sun, Zhen'

_publ_section_title
;
 Tunable hybrid perovskites with Narrow bandgap and Multistage phase
 transition properties: 2,2-difluoroethylamine&#x00B7;Antimony Hexabromide
;
_journal_name_full CrystEngComm
_journal_paper_doi 10.1039/D2CE00438K
_journal_year 2022
_chemical_formula_moiety 'Br6 Sb, C2 H6 F2 N, 2(C2 H5 F2 N)'
_chemical_formula_sum 'C6 H18 Br6 F6 N3 Sb'
_chemical_formula_weight 847.44
_space_group_crystal_system monoclinic
_space_group_IT_number 14
_space_group_name_Hall '-P 2yn'
_space_group_name_H-M_alt 'P 1 21/n 1'
_atom_sites_solution_hydrogens geom
_atom_sites_solution_primary direct
_audit_creation_date 2022-03-01
_audit_creation_method
;
Olex2 1.5
(compiled 2021.10.07 svn.r9718050b for OlexSys, GUI svn.r6410)
;
_audit_update_record
;
2022-03-02 deposited with the CCDC.	2022-04-26 downloaded from the CCDC.
;
_cell_angle_alpha 90
_cell_angle_beta 90
_cell_angle_gamma 90
_cell_formula_units_Z 4
_cell_length_a 8.0374(9)
_cell_length_b 12.3053(11)
_cell_length_c 21.3990(15)
_cell_measurement_reflns_used 4363
_cell_measurement_temperature 232.97(10)
_cell_measurement_theta_max 29.5420
_cell_measurement_theta_min 2.6990
_cell_volume 2116.4(3)
_computing_cell_refinement 'CrysAlisPro 1.171.40.14e (Rigaku OD, 2018)'
_computing_data_collection 'CrysAlisPro 1.171.40.14e (Rigaku OD, 2018)'
_computing_data_reduction 'CrysAlisPro 1.171.40.14e (Rigaku OD, 2018)'
_computing_molecular_graphics 'Olex2 1.5 (Dolomanov et al., 2009)'
_computing_publication_material 'Olex2 1.5 (Dolomanov et al., 2009)'
_computing_structure_refinement 'SHELXL 2018/3 (Sheldrick, 2015)'
_computing_structure_solution 'XS  (Sheldrick, 2008)'
_diffrn_ambient_environment N~2~
_diffrn_ambient_temperature 232.97(10)
_diffrn_detector 'CCD plate'
_diffrn_detector_type HyPix
_diffrn_measured_fraction_theta_full 0.970
_diffrn_measured_fraction_theta_max 0.734
_diffrn_measurement_details
;
List of Runs (angles in degrees, time in seconds):

  # Type    Start    End  Width  t~exp~   \w     \q     \k     \f   Frames
#--------------------------------------------------------------------------
  1  \w     14.00  70.00   0.50    3.00    --   -5.69  17.00  -3.00  112
  2  \w    -21.00  28.00   0.50    3.00    --   -5.69 -99.00-120.00   98
  3  \w    -53.00  21.00   0.50    3.00    --    6.16 -77.00  60.00  148
;
_diffrn_measurement_device 'four-circle diffractometer'
_diffrn_measurement_device_type 'XtaLAB Synergy R, DW system, HyPix'
_diffrn_measurement_method '\w scans'
_diffrn_orient_matrix_type 'CrysAlisPro convention (1999,Acta A55,543-557)'
_diffrn_orient_matrix_UB_11 0.0008715000
_diffrn_orient_matrix_UB_12 0.0056659000
_diffrn_orient_matrix_UB_13 0.0568129000
_diffrn_orient_matrix_UB_21 -0.0201971000
_diffrn_orient_matrix_UB_22 0.0318175000
_diffrn_orient_matrix_UB_23 -0.0094311000
_diffrn_orient_matrix_UB_31 -0.0859721000
_diffrn_orient_matrix_UB_32 -0.0072229000
_diffrn_orient_matrix_UB_33 0.0027526000
_diffrn_radiation_monochromator mirror
_diffrn_radiation_probe x-ray
_diffrn_radiation_type MoK\a
_diffrn_radiation_wavelength 0.71073
_diffrn_reflns_av_R_equivalents 0.1155
_diffrn_reflns_av_unetI/netI 0.0781
_diffrn_reflns_Laue_measured_fraction_full 0.970
_diffrn_reflns_Laue_measured_fraction_max 0.734
_diffrn_reflns_limit_h_max 11
_diffrn_reflns_limit_h_min -9
_diffrn_reflns_limit_k_max 14
_diffrn_reflns_limit_k_min -17
_diffrn_reflns_limit_l_max 29
_diffrn_reflns_limit_l_min -25
_diffrn_reflns_number 12086
_diffrn_reflns_point_group_measured_fraction_full 0.970
_diffrn_reflns_point_group_measured_fraction_max 0.734
_diffrn_reflns_theta_full 25.242
_diffrn_reflns_theta_max 30.770
_diffrn_reflns_theta_min 2.707
_diffrn_source 'Rotating-anode X-ray tube'
_diffrn_source_type 'Rigaku (Mo) X-ray Source'
_exptl_absorpt_coefficient_mu 12.676
_exptl_absorpt_correction_T_max 1.00000
_exptl_absorpt_correction_T_min 0.20653
_exptl_absorpt_correction_type multi-scan
_exptl_absorpt_process_details
;
CrysAlisPro 1.171.40.14e (Rigaku Oxford Diffraction, 2018)
Empirical absorption correction using spherical harmonics,
 implemented in SCALE3 ABSPACK scaling algorithm.
;
_exptl_crystal_colour 'clear light yellow'
_exptl_crystal_colour_lustre clear
_exptl_crystal_colour_modifier light
_exptl_crystal_colour_primary yellow
_exptl_crystal_density_diffrn 2.660
_exptl_crystal_description plate
_exptl_crystal_F_000 1560
_exptl_crystal_size_max 0.03
_exptl_crystal_size_mid 0.02
_exptl_crystal_size_min 0.02
_refine_diff_density_max 2.837
_refine_diff_density_min -2.484
_refine_diff_density_rms 0.332
_refine_ls_extinction_method none
_refine_ls_goodness_of_fit_ref 1.068
_refine_ls_hydrogen_treatment constr
_refine_ls_matrix_type full
_refine_ls_number_parameters 272
_refine_ls_number_reflns 4862
_refine_ls_number_restraints 9
_refine_ls_restrained_S_all 1.068
_refine_ls_R_factor_all 0.1508
_refine_ls_R_factor_gt 0.1213
_refine_ls_shift/su_max 0.000
_refine_ls_shift/su_mean 0.000
_refine_ls_structure_factor_coef Fsqd
_refine_ls_weighting_details 'w=1/[\s^2^(Fo^2^)+(0.1292P)^2^+95.9600P] where P=(Fo^2^+2Fc^2^)/3'
_refine_ls_weighting_scheme calc
_refine_ls_wR_factor_gt 0.3327
_refine_ls_wR_factor_ref 0.3475
_reflns_Friedel_coverage 0.000
_reflns_number_gt 3232
_reflns_number_total 4862
_reflns_threshold_expression 'I > 2\s(I)'
_cod_data_source_file d2ce00438k2.cif
_cod_data_source_block csp_1_t233k
_cod_database_code 7244868
_shelx_shelxl_version_number 2018/3
_shelx_space_group_comment
;
The symmetry employed for this shelxl refinement is uniquely defined
by the following loop, which should always be used as a source of
symmetry information in preference to the above space-group names.
They are only intended as comments.
;
_shelx_estimated_absorpt_t_max 0.786
_shelx_estimated_absorpt_t_min 0.702
_olex2_refinement_description
;
1. Fixed Uiso
 At 1.2 times of:
  All C(H) groups, All C(H,H) groups, All N(H,H,H) groups
2. Restrained distances
 N5-C2
 1.48 with sigma of 0.02
 Sb1-Br1 \\sim Sb1-Br1A
 with sigma of 0.02
 Sb1-Br2 \\sim Sb1-Br2A
 with sigma of 0.02
 Sb1-Br5 \\sim Sb1-Br5A
 with sigma of 0.02
 Sb1-Br4 \\sim Sb1-Br4A
 with sigma of 0.02
 Sb1-Br6 \\sim Sb1-Br6A
 with sigma of 0.02
 F4-C7 \\sim F4A-C7
 with sigma of 0.02
 F5-F6 \\sim F5-F6A
 with sigma of 0.02
 F6-C9 \\sim F6A-C9
 with sigma of 0.02
3. Others
 Sof(Br1A)=1-FVAR(1)
 Sof(Br1)=FVAR(1)
 Sof(Br5A)=1-FVAR(2)
 Sof(Br5)=FVAR(2)
 Sof(Br2A)=1-FVAR(3)
 Sof(Br2)=FVAR(3)
 Sof(Br4A)=1-FVAR(4)
 Sof(Br4)=FVAR(4)
 Sof(Br6A)=1-FVAR(5)
 Sof(Br6)=FVAR(5)
 Sof(F4A)=1-FVAR(6)
 Sof(F4)=FVAR(6)
 Sof(F6A)=1-FVAR(7)
 Sof(F6)=FVAR(7)
4.a Ternary CH refined with riding coordinates:
 C1(H1)
4.b Secondary CH2 refined with riding coordinates:
 C2(H2A,H2B), C4(H4A,H4B), C5(H5D,H5E)
4.c Idealised Me refined as rotating group:
 N2(H2C,H2D,H2E), N5(H5A,H5B,H5C), N8(H8A,H8B,H8C)
;
_olex2_submission_special_instructions 'No special instructions were received'
_oxdiff_exptl_absorpt_empirical_details
;
Empirical correction (ABSPACK) includes:
- Absorption correction using spherical harmonics
- Frame scaling
;
_oxdiff_exptl_absorpt_empirical_full_max 2.614
_oxdiff_exptl_absorpt_empirical_full_min 0.468

loop_
_space_group_symop_operation_xyz
'x, y, z'
'-x+1/2, y+1/2, -z+1/2'
'-x, -y, -z'
'x-1/2, -y-1/2, z-1/2'

loop_
_atom_site_label
_atom_site_type_symbol
_atom_site_fract_x
_atom_site_fract_y
_atom_site_fract_z
_atom_site_U_iso_or_equiv
_atom_site_adp_type
_atom_site_occupancy
_atom_site_site_symmetry_order
_atom_site_calc_flag
_atom_site_refinement_flags_posn
_atom_site_refinement_flags_adp
_atom_site_refinement_flags_occupancy
_atom_site_disorder_assembly
_atom_site_disorder_group
Sb1 Sb 0.50431(19) -0.39053(10) 0.17471(5) 0.0443(4) Uani 1 1 d D . . . .
Br2 Br 0.478(4) -0.6222(10) 0.1862(8) 0.060(4) Uani 0.43(14) 1 d D . P A 1
Br6 Br 0.237(2) -0.3961(17) 0.0832(8) 0.072(5) Uani 0.55(13) 1 d D . P A 1
Br1 Br 0.7615(9) -0.3955(13) 0.2577(4) 0.052(2) Uani 0.63(5) 1 d D . P A 1
Br5 Br 0.2707(16) -0.3684(17) 0.2654(6) 0.055(3) Uani 0.49(6) 1 d D . P A 1
Br4 Br 0.532(2) -0.1690(7) 0.1650(5) 0.069(3) Uani 0.64(8) 1 d D . P A 1
Br3 Br 0.7547(4) -0.4045(2) 0.07937(11) 0.0686(7) Uani 1 1 d . . . . .
F1 F -0.130(4) -0.717(2) 0.0716(12) 0.154(11) Uani 1 1 d . . . . .
C2 C -0.040(4) -0.659(2) 0.1569(14) 0.093(11) Uani 1 1 d D . . . .
H2A H -0.159071 -0.657116 0.164364 0.111 Uiso 1 1 calc R U . . .
H2B H 0.002643 -0.725040 0.176273 0.111 Uiso 1 1 calc R U . . .
F2 F 0.135(3) -0.714(3) 0.0753(12) 0.151(10) Uani 1 1 d . . . . .
C1 C -0.010(5) -0.666(2) 0.0862(14) 0.086(9) Uani 1 1 d . . . . .
H1 H -0.012301 -0.593384 0.067428 0.103 Uiso 1 1 calc R U . . .
N2 N -0.004(4) -0.217(2) 0.1584(10) 0.095(9) Uani 1 1 d . . . . .
H2C H 0.095369 -0.248856 0.158470 0.114 Uiso 1 1 calc R U . . .
H2D H -0.065657 -0.245189 0.127642 0.114 Uiso 1 1 calc R U . . .
H2E H -0.054475 -0.229563 0.194831 0.114 Uiso 1 1 calc R U . . .
C4 C 0.016(6) -0.095(2) 0.1485(14) 0.109(14) Uani 1 1 d . . . . .
H4A H -0.057645 -0.056890 0.177043 0.130 Uiso 1 1 calc R U . . .
H4B H 0.129036 -0.074458 0.158235 0.130 Uiso 1 1 calc R U . . .
N5 N 0.037(7) -0.566(3) 0.1865(14) 0.23(3) Uani 1 1 d D . . . .
H5A H 0.087118 -0.525508 0.157723 0.281 Uiso 1 1 calc R U . . .
H5B H 0.110901 -0.588290 0.214553 0.281 Uiso 1 1 calc R U . . .
H5C H -0.041292 -0.526467 0.205538 0.281 Uiso 1 1 calc R U . . .
F3 F 0.115(6) -0.112(4) 0.0508(19) 0.226(19) Uani 1 1 d . . . . .
F4 F -0.124(6) -0.099(4) 0.0533(13) 0.16(2) Uani 0.69(6) 1 d D . P B 1
C7 C -0.023(8) -0.063(3) 0.0854(19) 0.130(19) Uani 1 1 d D . . . .
F5 F 0.480(10) 0.030(3) 0.0636(16) 0.38(5) Uani 1 1 d D . . . .
F6 F 0.659(6) 0.114(3) 0.079(3) 0.21(4) Uani 0.55(6) 1 d D . P C 1
N8 N 0.506(3) 0.3167(18) 0.0305(8) 0.068(6) Uani 1 1 d . . . . .
H8A H 0.587755 0.333943 0.004366 0.081 Uiso 1 1 calc R U . . .
H8B H 0.535724 0.332833 0.069407 0.081 Uiso 1 1 calc R U . . .
H8C H 0.414797 0.354138 0.020421 0.081 Uiso 1 1 calc R U . . .
C9 C 0.504(6) 0.134(4) 0.0702(16) 0.15(2) Uani 1 1 d D . . . .
C5 C 0.469(6) 0.195(3) 0.0257(19) 0.130(17) Uani 1 1 d . . . . .
H5D H 0.351323 0.187521 0.017305 0.156 Uiso 1 1 calc R U . . .
H5E H 0.527734 0.168325 -0.010816 0.156 Uiso 1 1 calc R U . . .
Br1A Br 0.733(3) -0.3666(17) 0.2655(7) 0.071(4) Uani 0.37(5) 1 d D . P A 2
Br5A Br 0.242(3) -0.3937(18) 0.2581(6) 0.071(4) Uani 0.51(6) 1 d D . P A 2
Br2A Br 0.508(5) -0.6238(6) 0.1846(4) 0.056(4) Uani 0.57(14) 1 d D . P A 2
Br4A Br 0.470(11) -0.1683(8) 0.1676(6) 0.070(11) Uani 0.36(8) 1 d D . P A 2
Br6A Br 0.262(5) -0.408(3) 0.0760(15) 0.061(5) Uani 0.45(13) 1 d D . P A 2
F4A F 0.015(14) 0.024(5) 0.072(3) 0.16(5) Uani 0.31(6) 1 d D . P B 2
F6A F 0.403(11) 0.133(6) 0.116(5) 0.48(16) Uani 0.45(6) 1 d D . P C 2

loop_
_atom_site_aniso_label
_atom_site_aniso_U_11
_atom_site_aniso_U_22
_atom_site_aniso_U_33
_atom_site_aniso_U_23
_atom_site_aniso_U_13
_atom_site_aniso_U_12
Sb1 0.0673(9) 0.0363(7) 0.0292(6) -0.0013(5) -0.0011(5) 0.0012(6)
Br2 0.061(12) 0.037(5) 0.081(17) 0.002(4) 0.008(4) -0.002(3)
Br6 0.064(4) 0.106(10) 0.048(5) 0.006(4) 0.013(6) 0.018(9)
Br1 0.054(4) 0.051(4) 0.052(3) -0.009(2) -0.010(2) 0.003(2)
Br5 0.045(6) 0.063(6) 0.057(5) -0.012(3) 0.016(3) 0.003(3)
Br4 0.083(7) 0.042(3) 0.081(9) -0.001(2) 0.011(3) 0.001(2)
Br3 0.0789(17) 0.0772(17) 0.0497(12) 0.0130(11) 0.0057(11) 0.0175(13)
F1 0.19(3) 0.13(2) 0.14(2) 0.001(16) -0.076(19) -0.055(19)
C2 0.13(3) 0.071(19) 0.076(18) -0.027(15) -0.012(17) 0.055(19)
F2 0.14(2) 0.19(3) 0.129(19) -0.007(18) 0.038(16) 0.051(19)
C1 0.12(3) 0.061(17) 0.075(18) -0.023(14) -0.028(17) 0.027(17)
N2 0.16(3) 0.082(17) 0.047(11) -0.004(11) 0.008(13) -0.038(17)
C4 0.20(4) 0.062(18) 0.060(16) 0.017(13) 0.03(2) -0.03(2)
N5 0.54(10) 0.09(2) 0.068(19) -0.008(17) 0.07(4) -0.11(4)
F3 0.27(5) 0.24(5) 0.17(3) 0.08(3) 0.05(3) 0.02(4)
F4 0.25(6) 0.21(5) 0.036(14) 0.012(19) -0.02(2) 0.06(4)
C7 0.26(7) 0.06(2) 0.07(2) 0.009(17) -0.03(3) -0.02(3)
F5 0.93(15) 0.08(2) 0.12(2) 0.005(18) -0.02(5) 0.12(5)
F6 0.17(4) 0.05(2) 0.42(10) 0.10(3) -0.20(6) -0.06(2)
N8 0.087(14) 0.083(15) 0.032(8) -0.016(9) -0.014(9) 0.007(12)
C9 0.27(7) 0.13(4) 0.046(16) -0.01(2) 0.01(3) 0.08(4)
C5 0.21(5) 0.061(19) 0.12(3) -0.018(19) -0.04(3) 0.07(2)
Br1A 0.143(12) 0.040(6) 0.030(4) -0.017(3) -0.029(5) 0.016(6)
Br5A 0.126(10) 0.054(6) 0.031(3) -0.002(3) 0.006(4) 0.005(5)
Br2A 0.116(9) 0.031(4) 0.022(5) 0.001(2) 0.002(3) 0.004(3)
Br4A 0.16(3) 0.022(4) 0.028(5) -0.005(2) -0.001(6) 0.007(5)
Br6A 0.073(8) 0.071(8) 0.039(6) 0.007(5) -0.018(6) -0.028(6)
F4A 0.33(14) 0.06(5) 0.08(4) -0.01(3) 0.01(6) -0.04(6)
F6A 0.18(8) 0.39(16) 0.9(3) 0.5(2) 0.17(13) 0.10(9)

loop_
_atom_type_symbol
_atom_type_description
_atom_type_scat_dispersion_real
_atom_type_scat_dispersion_imag
_atom_type_scat_source
C C 0.0033 0.0016 'International Tables Vol C Tables 4.2.6.8 and 6.1.1.4'
H H 0.0000 0.0000 'International Tables Vol C Tables 4.2.6.8 and 6.1.1.4'
Br Br -0.2901 2.4595 'International Tables Vol C Tables 4.2.6.8 and 6.1.1.4'
F F 0.0171 0.0103 'International Tables Vol C Tables 4.2.6.8 and 6.1.1.4'
N N 0.0061 0.0033 'International Tables Vol C Tables 4.2.6.8 and 6.1.1.4'
Sb Sb -0.5866 1.5461 'International Tables Vol C Tables 4.2.6.8 and 6.1.1.4'

loop_
_geom_angle_atom_site_label_1
_geom_angle_atom_site_label_2
_geom_angle_atom_site_label_3
_geom_angle
_geom_angle_site_symmetry_1
_geom_angle_site_symmetry_3
_geom_angle_publ_flag
Br2 Sb1 Br6 88.9(6) . . ?
Br2 Sb1 Br3 93.0(6) . . ?
Br1 Sb1 Br2 88.7(6) . . ?
Br1 Sb1 Br6 176.9(6) . . ?
Br1 Sb1 Br4 90.5(4) . . ?
Br1 Sb1 Br3 86.0(3) . . ?
Br5 Sb1 Br2 89.3(7) . . ?
Br5 Sb1 Br6 88.5(6) . . ?
Br5 Sb1 Br1 93.5(4) . . ?
Br5 Sb1 Br4 90.6(6) . . ?
Br5 Sb1 Br3 177.6(5) . . ?
Br4 Sb1 Br2 179.2(5) . . ?
Br4 Sb1 Br6 91.9(5) . . ?
Br4 Sb1 Br3 87.0(3) . . ?
Br3 Sb1 Br6 92.2(4) . . ?
Br3 Sb1 Br2A 89.1(7) . . ?
Br3 Sb1 Br6A 87.1(11) . . ?
Br1A Sb1 Br3 92.3(6) . . ?
Br1A Sb1 Br5A 93.3(7) . . ?
Br1A Sb1 Br2A 92.8(7) . . ?
Br1A Sb1 Br4A 90.1(12) . . ?
Br1A Sb1 Br6A 178.0(5) . . ?
Br5A Sb1 Br3 173.3(6) . . ?
Br5A Sb1 Br2A 86.9(8) . . ?
Br5A Sb1 Br6A 87.5(12) . . ?
Br2A Sb1 Br6A 89.1(8) . . ?
Br4A Sb1 Br3 95.2(14) . . ?
Br4A Sb1 Br5A 88.4(15) . . ?
Br4A Sb1 Br2A 175(2) . . ?
Br4A Sb1 Br6A 88.1(13) . . ?
H2A C2 H2B 107.7 . . ?
C1 C2 H2A 108.8 . . ?
C1 C2 H2B 108.8 . . ?
N5 C2 H2A 108.8 . . ?
N5 C2 H2B 108.8 . . ?
N5 C2 C1 114(3) . . ?
F1 C1 C2 99(3) . . ?
F1 C1 F2 115(3) . . ?
F1 C1 H1 110.7 . . ?
C2 C1 H1 110.7 . . ?
F2 C1 C2 110(3) . . ?
F2 C1 H1 110.7 . . ?
H2C N2 H2D 109.5 . . ?
H2C N2 H2E 109.5 . . ?
H2D N2 H2E 109.5 . . ?
C4 N2 H2C 109.5 . . ?
C4 N2 H2D 109.5 . . ?
C4 N2 H2E 109.5 . . ?
N2 C4 H4A 109.2 . . ?
N2 C4 H4B 109.2 . . ?
H4A C4 H4B 107.9 . . ?
C7 C4 N2 112(3) . . ?
C7 C4 H4A 109.2 . . ?
C7 C4 H4B 109.2 . . ?
C2 N5 H5A 109.5 . . ?
C2 N5 H5B 109.5 . . ?
C2 N5 H5C 109.5 . . ?
H5A N5 H5B 109.5 . . ?
H5A N5 H5C 109.5 . . ?
H5B N5 H5C 109.5 . . ?
C4 C7 F3 102(4) . . ?
F4 C7 C4 127(4) . . ?
F4 C7 F3 95(4) . . ?
F4A C7 C4 115(5) . . ?
F4A C7 F3 93(6) . . ?
H8A N8 H8B 109.5 . . ?
H8A N8 H8C 109.5 . . ?
H8B N8 H8C 109.5 . . ?
C5 N8 H8A 109.5 . . ?
C5 N8 H8B 109.5 . . ?
C5 N8 H8C 109.5 . . ?
F6 C9 F5 88(4) . . ?
C5 C9 F5 119(4) . . ?
C5 C9 F6 116(5) . . ?
C5 C9 F6A 117(5) . . ?
F6A C9 F5 89(4) . . ?
N8 C5 H5D 107.3 . . ?
N8 C5 H5E 107.3 . . ?
C9 C5 N8 120(4) . . ?
C9 C5 H5D 107.3 . . ?
C9 C5 H5E 107.3 . . ?
H5D C5 H5E 106.9 . . ?

loop_
_geom_bond_atom_site_label_1
_geom_bond_atom_site_label_2
_geom_bond_distance
_geom_bond_site_symmetry_2
_geom_bond_publ_flag
Sb1 Br2 2.869(11) . ?
Sb1 Br6 2.908(10) . ?
Sb1 Br1 2.726(6) . ?
Sb1 Br5 2.715(7) . ?
Sb1 Br4 2.743(8) . ?
Sb1 Br3 2.871(3) . ?
Sb1 Br1A 2.692(12) . ?
Sb1 Br5A 2.763(11) . ?
Sb1 Br2A 2.878(7) . ?
Sb1 Br4A 2.753(11) . ?
Sb1 Br6A 2.883(9) . ?
F1 C1 1.19(4) . ?
C2 H2A 0.9700 . ?
C2 H2B 0.9700 . ?
C2 C1 1.53(4) . ?
C2 N5 1.453(19) . ?
F2 C1 1.32(4) . ?
C1 H1 0.9800 . ?
N2 H2C 0.8900 . ?
N2 H2D 0.8900 . ?
N2 H2E 0.8900 . ?
N2 C4 1.53(4) . ?
C4 H4A 0.9700 . ?
C4 H4B 0.9700 . ?
C4 C7 1.44(5) . ?
N5 H5A 0.8900 . ?
N5 H5B 0.8900 . ?
N5 H5C 0.8900 . ?
F3 C7 1.46(6) . ?
F4 C7 1.16(4) . ?
C7 F4A 1.16(4) . ?
F5 C9 1.29(6) . ?
F6 C9 1.29(5) . ?
N8 H8A 0.8900 . ?
N8 H8B 0.8900 . ?
N8 H8C 0.8900 . ?
N8 C5 1.52(4) . ?
C9 C5 1.25(5) . ?
C9 F6A 1.28(5) . ?
C5 H5D 0.9700 . ?
C5 H5E 0.9700 . ?

loop_
_geom_torsion_atom_site_label_1
_geom_torsion_atom_site_label_2
_geom_torsion_atom_site_label_3
_geom_torsion_atom_site_label_4
_geom_torsion
_geom_torsion_site_symmetry_1
_geom_torsion_site_symmetry_2
_geom_torsion_site_symmetry_3
_geom_torsion_site_symmetry_4
_geom_torsion_publ_flag
N2 C4 C7 F3 -69(5) . . . . ?
N2 C4 C7 F4 36(8) . . . . ?
N2 C4 C7 F4A -168(7) . . . . ?
N5 C2 C1 F1 -154(4) . . . . ?
N5 C2 C1 F2 85(4) . . . . ?
F5 C9 C5 N8 -176(4) . . . . ?
F6 C9 C5 N8 -73(6) . . . . ?
F6A C9 C5 N8 79(9) . . . . ?
